data_7108610
loop_
_publ_author_name
'Yu Kurihara'
'Michihiro Nishikawa'
'Yoshinori Yamanoi'
'Hiroshi Nishihara'

_publ_section_title
;
 Synthesis of optically active tertiary silanes via Pd-catalyzed
 enantioselective arylation of secondary silanes
;
_journal_name_full Chem.Commun.
_journal_page_first 11564
_journal_paper_doi 10.1039/c2cc36238d
_journal_volume 48
_journal_year 2012
_chemical_absolute_configuration ad
_chemical_formula_sum 'C18 H18 O Si'
_chemical_formula_weight 278.41
_space_group_IT_number 4
_symmetry_cell_setting monoclinic
_symmetry_space_group_name_Hall 'P 2yb'
_symmetry_space_group_name_H-M 'P 1 21 1'
_audit_creation_date 2012-07-19T17:14:26-00:00
_audit_creation_method 'WinGX routine CIF_UPDATE'
_cell_angle_alpha 90
_cell_angle_beta 108.387(4)
_cell_angle_gamma 90
_cell_formula_units_Z 2
_cell_length_a 7.975(3)
_cell_length_b 8.530(3)
_cell_length_c 11.592(5)
_cell_measurement_reflns_used 2429
_cell_measurement_temperature 123(2)
_cell_measurement_theta_max 27.4719
_cell_measurement_theta_min 4.409
_cell_volume 748.3(5)
_computing_cell_refinement 'CrystalClear (Rigaku/MSC Inc., 2006)'
_computing_data_collection 'CrystalClear (Rigaku/MSC Inc., 2006)'
_computing_data_reduction 'CrystalClear (Rigaku/MSC Inc., 2006)'
_computing_structure_refinement 'SHELXL-97 (Sheldrick, 1997)'
_computing_structure_solution
;
????
;
_diffrn_ambient_temperature 123
_diffrn_measured_fraction_theta_full 0.944
_diffrn_measured_fraction_theta_max 0.944
_diffrn_measurement_device
;
Saturn724 (4x4 bin mode)
;
_diffrn_measurement_method dtintegrate.ref
_diffrn_radiation_type MoK\a
_diffrn_radiation_wavelength 0.7107
_diffrn_reflns_av_R_equivalents 0.021
_diffrn_reflns_limit_h_max 10
_diffrn_reflns_limit_h_min -10
_diffrn_reflns_limit_k_max 10
_diffrn_reflns_limit_k_min -11
_diffrn_reflns_limit_l_max 15
_diffrn_reflns_limit_l_min -14
_diffrn_reflns_number 5332
_diffrn_reflns_theta_full 27.48
_diffrn_reflns_theta_max 27.48
_diffrn_reflns_theta_min 4.41
_exptl_absorpt_coefficient_mu 0.15
_exptl_absorpt_correction_T_max 0.969
_exptl_absorpt_correction_T_min 0.9427
_exptl_absorpt_correction_type multi-scan
_exptl_crystal_colour White
_exptl_crystal_density_diffrn 1.236
_exptl_crystal_density_method 'not measured'
_exptl_crystal_description Block
_exptl_crystal_F_000 296
_exptl_crystal_size_max 0.46
_exptl_crystal_size_mid 0.43
_exptl_crystal_size_min 0.24
_refine_diff_density_max 0.175
_refine_diff_density_min -0.16
_refine_ls_abs_structure_details 'Flack H D (1983), Acta Cryst. A39, 876-881'
_refine_ls_abs_structure_Flack 0.05(8)
_refine_ls_extinction_method none
_refine_ls_goodness_of_fit_ref 1.078
_refine_ls_hydrogen_treatment refall
_refine_ls_matrix_type full
_refine_ls_number_parameters 253
_refine_ls_number_reflns 3186
_refine_ls_number_restraints 1
_refine_ls_restrained_S_all 1.078
_refine_ls_R_factor_gt 0.0277
_refine_ls_shift/su_max 0.003
_refine_ls_structure_factor_coef Fsqd
_refine_ls_weighting_details 'calc w=1/[\s^2^(Fo^2^)+(0.0470P)^2^+0.0042P] where P=(Fo^2^+2Fc^2^)/3'
_refine_ls_weighting_scheme calc
_refine_ls_wR_factor_ref 0.0719
_reflns_number_gt 3050
_reflns_number_total 3186
_reflns_threshold_expression >2sigma(I)
_cod_data_source_file c2cc36238d.txt
_cod_data_source_block auto
_cod_depositor_comments
;
The following automatic conversions were performed:

'_exptl_absorpt_correction_type' value 'multi-scans' was replaced
with the value 'multi-scan' as specified in the replacement file
'src/cod-tools/trunk/data/replacement-values/replacement_values.lst'.

Automatic conversion script
Id: cif_fix_values 5376 2017-05-30 11:51:03Z andrius 
;
_cod_original_sg_symbol_H-M P21
_cod_database_code 7108610

loop_
_symmetry_equiv_pos_as_xyz
'x, y, z'
'-x, y+1/2, -z'

loop_
_atom_site_label
_atom_site_type_symbol
_atom_site_fract_x
_atom_site_fract_y
_atom_site_fract_z
_atom_site_U_iso_or_equiv
_atom_site_adp_type
_atom_site_occupancy
_atom_site_calc_flag
Si01 Si 0.23032(4) 0.74228(4) 0.34906(3) 0.01677(10) Uani 1 d
O002 O 0.35577(13) 0.47261(11) 0.23857(9) 0.0226(2) Uani 1 d
C003 C -0.12577(17) 1.2447(2) 0.08223(12) 0.0264(3) Uani 1 d
C004 C -0.07632(18) 1.09197(19) 0.05770(12) 0.0236(3) Uani 1 d
C005 C 0.39070(15) 0.74381(18) 0.26012(10) 0.0170(2) Uani 1 d
C006 C 0.02488(17) 1.20389(15) 0.29746(12) 0.0188(3) Uani 1 d
C007 C 0.07100(15) 1.04828(15) 0.27373(11) 0.0164(3) Uani 1 d
C008 C 0.01835(17) 0.99718(16) 0.15054(11) 0.0193(3) Uani 1 d
C009 C 0.3934(2) 0.32683(18) 0.19275(15) 0.0289(3) Uani 1 d
C010 C 0.5993(2) 0.88177(19) 0.18042(14) 0.0246(3) Uani 1 d
C011 C 0.17051(16) 0.95046(15) 0.37268(11) 0.0172(2) Uani 1 d
C012 C 0.47301(18) 0.88199(17) 0.24034(13) 0.0202(3) Uani 1 d
C013 C 0.43934(17) 0.60414(16) 0.21571(12) 0.0182(3) Uani 1 d
C014 C 0.22032(18) 1.01352(17) 0.48849(12) 0.0201(3) Uani 1 d
C015 C 0.08079(18) 1.26068(18) 0.41891(13) 0.0232(3) Uani 1 d
C016 C 0.17705(18) 1.16864(18) 0.51209(13) 0.0237(3) Uani 1 d
C017 C -0.07521(19) 1.29896(18) 0.19924(14) 0.0246(3) Uani 1 d
C018 C 0.3315(2) 0.64312(18) 0.49778(13) 0.0253(3) Uani 1 d
C019 C 0.64342(16) 0.7410(2) 0.13764(11) 0.0249(3) Uani 1 d
C020 C 0.56303(18) 0.60110(18) 0.15343(12) 0.0215(3) Uani 1 d
H12 H 0.646(3) 0.979(2) 0.1683(17) 0.038(5) Uiso 1 d
H11 H 0.444(2) 0.979(2) 0.2716(15) 0.024(4) Uiso 1 d
H2 H -0.113(2) 1.062(2) -0.0278(17) 0.030(5) Uiso 1 d
H6 H 0.221(2) 1.206(2) 0.5906(18) 0.032(5) Uiso 1 d
H7 H 0.289(2) 0.952(2) 0.5507(16) 0.030(4) Uiso 1 d
H13 H 0.730(2) 0.740(3) 0.0972(15) 0.032(4) Uiso 1 d
H1 H 0.055(2) 0.888(2) 0.1313(16) 0.025(4) Uiso 1 d
H4 H -0.105(2) 1.396(2) 0.2131(16) 0.024(4) Uiso 1 d
H5 H 0.049(2) 1.362(2) 0.4322(16) 0.025(4) Uiso 1 d
H18 H 0.080(2) 0.664(2) 0.2796(15) 0.024(4) Uiso 1 d
H14 H 0.591(2) 0.505(2) 0.1243(15) 0.026(4) Uiso 1 d
H9 H 0.439(2) 0.690(2) 0.5487(17) 0.029(5) Uiso 1 d
H8 H 0.354(3) 0.527(3) 0.4843(18) 0.045(6) Uiso 1 d
H17 H 0.324(2) 0.241(3) 0.2129(15) 0.033(4) Uiso 1 d
H16 H 0.518(3) 0.301(2) 0.2322(18) 0.035(5) Uiso 1 d
H15 H 0.362(3) 0.340(3) 0.101(2) 0.044(6) Uiso 1 d
H3 H -0.196(3) 1.312(2) 0.0170(18) 0.041(5) Uiso 1 d
H10 H 0.253(3) 0.644(3) 0.549(2) 0.046(6) Uiso 1 d

loop_
_atom_site_aniso_label
_atom_site_aniso_U_11
_atom_site_aniso_U_22
_atom_site_aniso_U_33
_atom_site_aniso_U_23
_atom_site_aniso_U_13
_atom_site_aniso_U_12
Si01 0.01583(16) 0.01622(16) 0.01913(16) 0.00057(15) 0.00674(12) 0.00038(14)
O002 0.0258(5) 0.0156(5) 0.0294(5) -0.0029(4) 0.0129(4) -0.0016(4)
C003 0.0212(6) 0.0284(7) 0.0276(6) 0.0105(7) 0.0049(5) 0.0046(7)
C004 0.0179(6) 0.0317(7) 0.0194(6) 0.0018(6) 0.0035(5) -0.0012(5)
C005 0.0149(5) 0.0190(5) 0.0157(5) 0.0009(6) 0.0028(4) -0.0002(6)
C006 0.0144(5) 0.0182(7) 0.0250(6) -0.0004(5) 0.0082(5) -0.0007(4)
C007 0.0107(5) 0.0195(6) 0.0200(6) 0.0001(5) 0.0063(5) -0.0007(5)
C008 0.0162(6) 0.0218(7) 0.0210(6) -0.0003(5) 0.0074(5) -0.0006(5)
C009 0.0326(8) 0.0202(7) 0.0359(8) -0.0039(6) 0.0136(7) 0.0012(6)
C010 0.0215(7) 0.0271(8) 0.0261(7) 0.0059(6) 0.0089(6) -0.0034(6)
C011 0.0142(6) 0.0184(6) 0.0207(6) -0.0006(5) 0.0079(5) -0.0016(5)
C012 0.0184(6) 0.0199(7) 0.0208(6) 0.0008(5) 0.0040(5) -0.0006(5)
C013 0.0157(6) 0.0206(7) 0.0160(5) 0.0021(5) 0.0017(5) 0.0006(5)
C014 0.0163(6) 0.0251(7) 0.0186(6) 0.0002(5) 0.0051(5) 0.0003(5)
C015 0.0180(6) 0.0220(7) 0.0313(7) -0.0057(6) 0.0103(5) -0.0006(6)
C016 0.0197(6) 0.0305(7) 0.0213(7) -0.0079(6) 0.0071(5) -0.0036(6)
C017 0.0198(6) 0.0204(6) 0.0336(7) 0.0031(6) 0.0086(6) 0.0035(5)
C018 0.0281(7) 0.0266(7) 0.0242(7) 0.0074(6) 0.0127(6) 0.0077(6)
C019 0.0196(6) 0.0361(7) 0.0209(5) 0.0061(7) 0.0089(5) 0.0010(7)
C020 0.0195(6) 0.0256(7) 0.0186(6) -0.0001(5) 0.0051(5) 0.0037(5)

loop_
_atom_type_symbol
_atom_type_description
_atom_type_scat_dispersion_real
_atom_type_scat_dispersion_imag
_atom_type_scat_source
C C 0.0033 0.0016 'International Tables Vol C Tables 4.2.6.8 and 6.1.1.4'
H H 0 0 'International Tables Vol C Tables 4.2.6.8 and 6.1.1.4'
O O 0.0106 0.006 'International Tables Vol C Tables 4.2.6.8 and 6.1.1.4'
Si Si 0.0817 0.0704 'International Tables Vol C Tables 4.2.6.8 and 6.1.1.4'

loop_
_geom_angle_atom_site_label_1
_geom_angle_atom_site_label_2
_geom_angle_atom_site_label_3
_geom_angle
C018 Si01 C005 109.88(7)
C018 Si01 C011 110.50(7)
C005 Si01 C011 108.73(6)
C018 Si01 H18 111.2(7)
C005 Si01 H18 107.4(7)
C011 Si01 H18 109.0(7)
C013 O002 C009 118.07(11)
C017 C003 C004 119.80(13)
C017 C003 H3 119.4(12)
C004 C003 H3 120.8(12)
C008 C004 C003 120.38(13)
C008 C004 H2 123.8(11)
C003 C004 H2 115.9(11)
C013 C005 C012 117.17(11)
C013 C005 Si01 120.74(11)
C012 C005 Si01 122.02(11)
C017 C006 C015 121.39(13)
C017 C006 C007 119.36(12)
C015 C006 C007 119.25(12)
C008 C007 C006 117.76(11)
C008 C007 C011 122.44(12)
C006 C007 C011 119.79(12)
C004 C008 C007 121.55(13)
C004 C008 H1 119.4(10)
C007 C008 H1 119.0(10)
O002 C009 H17 111.1(12)
O002 C009 H16 108.9(11)
H17 C009 H16 106.6(15)
O002 C009 H15 106.7(13)
H17 C009 H15 110.9(16)
H16 C009 H15 112.7(16)
C019 C010 C012 118.99(14)
C019 C010 H12 123.8(12)
C012 C010 H12 117.2(12)
C014 C011 C007 117.77(12)
C014 C011 Si01 120.00(10)
C007 C011 Si01 122.22(10)
C010 C012 C005 122.00(13)
C010 C012 H11 119.5(10)
C005 C012 H11 118.5(10)
O002 C013 C020 123.41(12)
O002 C013 C005 114.63(12)
C020 C013 C005 121.96(13)
C011 C014 C016 122.56(13)
C011 C014 H7 117.3(11)
C016 C014 H7 120.1(11)
C016 C015 C006 120.81(14)
C016 C015 H5 121.4(11)
C006 C015 H5 117.8(11)
C015 C016 C014 119.80(13)
C015 C016 H6 121.9(12)
C014 C016 H6 118.3(12)
C003 C017 C006 121.12(14)
C003 C017 H4 118.8(12)
C006 C017 H4 120.0(12)
Si01 C018 H9 114.8(11)
Si01 C018 H8 110.1(11)
H9 C018 H8 109.3(16)
Si01 C018 H10 112.3(13)
H9 C018 H10 104.1(16)
H8 C018 H10 105.8(17)
C010 C019 C020 121.04(11)
C010 C019 H13 119.4(13)
C020 C019 H13 119.5(13)
C019 C020 C013 118.82(13)
C019 C020 H14 122.1(11)
C013 C020 H14 119.1(11)

loop_
_geom_bond_atom_site_label_1
_geom_bond_atom_site_label_2
_geom_bond_distance
Si01 C018 1.8604(15)
Si01 C005 1.8792(13)
Si01 C011 1.8810(15)
Si01 H18 1.388(17)
O002 C013 1.3728(17)
O002 C009 1.4208(17)
C003 C017 1.368(2)
C003 C004 1.416(2)
C003 H3 0.97(2)
C004 C008 1.3673(19)
C004 H2 0.976(18)
C005 C013 1.400(2)
C005 C012 1.403(2)
C006 C017 1.420(2)
C006 C015 1.421(2)
C006 C007 1.4270(18)
C007 C008 1.4238(18)
C007 C011 1.4379(18)
C008 H1 1.020(18)
C009 H17 0.99(2)
C009 H16 0.98(2)
C009 H15 1.02(2)
C010 C019 1.386(2)
C010 C012 1.393(2)
C010 H12 0.93(2)
C011 C014 1.3830(18)
C012 H11 0.959(18)
C013 C020 1.394(2)
C014 C016 1.416(2)
C014 H7 0.919(19)
C015 C016 1.360(2)
C015 H5 0.93(2)
C016 H6 0.922(19)
C017 H4 0.890(19)
C018 H9 0.96(2)
C018 H8 1.03(2)
C018 H10 0.99(2)
C019 C020 1.394(2)
C019 H13 0.948(17)
C020 H14 0.940(19)
